data_2017119
loop_
_publ_author_name
'Pinto, R. M. A.'
'Ramos Silva, M.'
'Matos Beja, A.'
'Salvador, J. A. R.'
'Paix\~ao, J. A.'

_publ_section_title
;
 6\b-Hydroxy-5\b-methyl-20-oxo-19-norpregn-9(10)-en-3\b-yl acetate
;
_journal_coeditor_code SK3302
_journal_issue 5
_journal_name_full 'Acta Crystallographica Section C'
_journal_page_first o214
_journal_page_last o216
_journal_paper_doi 10.1107/S0108270109010233
_journal_volume 65
_journal_year 2009
_chemical_formula_iupac 'C23 H34 O4'
_chemical_formula_moiety 'C23 H34 O4'
_chemical_formula_sum 'C23 H34 O4'
_chemical_formula_weight 374.50
_chemical_melting_point 411
_chemical_name_systematic
;
6\b-Hydroxy-5\b-methyl-20-oxo-19-norpregn-9(10)-en-3\b-yl acetate
;
_space_group_IT_number 19
_symmetry_cell_setting orthorhombic
_symmetry_space_group_name_Hall 'P 2ac 2ab'
_symmetry_space_group_name_H-M 'P 21 21 21'
_atom_sites_solution_hydrogens geom
_atom_sites_solution_primary direct
_atom_sites_solution_secondary difmap
_audit_creation_method SHELXL-97
_cell_angle_alpha 90.00
_cell_angle_beta 90.00
_cell_angle_gamma 90.00
_cell_formula_units_Z 4
_cell_length_a 5.8903(2)
_cell_length_b 9.6929(2)
_cell_length_c 36.9988(8)
_cell_measurement_reflns_used 6566
_cell_measurement_temperature 293(2)
_cell_measurement_theta_max 26.2890
_cell_measurement_theta_min 2.3722
_cell_volume 2112.41(10)
_computing_cell_refinement 'SAINT (Bruker, 2003)'
_computing_data_collection 'SMART (Bruker, 2003)'
_computing_data_reduction 'SAINT (Bruker, 2003)'
_computing_molecular_graphics 'PLATON (Spek, 2009)'
_computing_publication_material 'SHELXL97 (Sheldrick, 2008)'
_computing_structure_refinement 'SHELXL97 (Sheldrick, 2008)'
_computing_structure_solution 'SHELXS97 (Sheldrick, 2008)'
_diffrn_ambient_temperature 293(2)
_diffrn_measured_fraction_theta_full 0.999
_diffrn_measured_fraction_theta_max 0.999
_diffrn_measurement_device_type 'Bruker APEXII CCD area-detector'
_diffrn_measurement_method '\f and \w'
_diffrn_radiation_monochromator graphite
_diffrn_radiation_source 'fine-focus sealed tube'
_diffrn_radiation_type MoK\a
_diffrn_radiation_wavelength 0.71073
_diffrn_reflns_av_R_equivalents 0.0412
_diffrn_reflns_av_sigmaI/netI 0.0183
_diffrn_reflns_limit_h_max 8
_diffrn_reflns_limit_h_min -8
_diffrn_reflns_limit_k_max 13
_diffrn_reflns_limit_k_min -13
_diffrn_reflns_limit_l_max 52
_diffrn_reflns_limit_l_min -52
_diffrn_reflns_number 59317
_diffrn_reflns_theta_full 30.54
_diffrn_reflns_theta_max 30.54
_diffrn_reflns_theta_min 2.17
_exptl_absorpt_coefficient_mu 0.079
_exptl_absorpt_correction_T_max 0.991
_exptl_absorpt_correction_T_min 0.882
_exptl_absorpt_correction_type multi-scan
_exptl_absorpt_process_details '(SADABS; Sheldrick, 2000)'
_exptl_crystal_colour 'clear colourless'
_exptl_crystal_density_diffrn 1.178
_exptl_crystal_density_method 'not measured'
_exptl_crystal_description 'flat hexagonal prism'
_exptl_crystal_F_000 816
_exptl_crystal_size_max 0.36
_exptl_crystal_size_mid 0.23
_exptl_crystal_size_min 0.11
_refine_diff_density_max 0.177
_refine_diff_density_min -0.174
_refine_ls_extinction_method none
_refine_ls_goodness_of_fit_ref 1.050
_refine_ls_hydrogen_treatment constr
_refine_ls_matrix_type full
_refine_ls_number_parameters 249
_refine_ls_number_reflns 3729
_refine_ls_number_restraints 0
_refine_ls_restrained_S_all 1.050
_refine_ls_R_factor_all 0.0623
_refine_ls_R_factor_gt 0.0440
_refine_ls_shift/su_max 0.000
_refine_ls_shift/su_mean 0.000
_refine_ls_structure_factor_coef Fsqd
_refine_ls_weighting_details 'calc w=1/[\s^2^(Fo^2^)+(0.0779P)^2^+0.1174P] where P=(Fo^2^+2Fc^2^)/3'
_refine_ls_weighting_scheme calc
_refine_ls_wR_factor_gt 0.1211
_refine_ls_wR_factor_ref 0.1331
_reflns_number_gt 2885
_reflns_number_total 3729
_reflns_threshold_expression I>2\s(I)
_cod_data_source_file sk3302.cif
_cod_data_source_block I
_cod_database_code 2017119
_cod_database_fobs_code 2017119

loop_
_symmetry_equiv_pos_as_xyz
'x, y, z'
'-x+1/2, -y, z+1/2'
'x+1/2, -y+1/2, -z'
'-x, y+1/2, -z+1/2'

loop_
_atom_site_type_symbol
_atom_site_label
_atom_site_fract_x
_atom_site_fract_y
_atom_site_fract_z
_atom_site_U_iso_or_equiv
_atom_site_adp_type
_atom_site_calc_flag
_atom_site_refinement_flags
_atom_site_occupancy
_atom_site_disorder_assembly
_atom_site_disorder_group
C C1 0.4722(4) 0.12481(19) 0.12583(5) 0.0490(5) Uani d . 1 . .
H H1A 0.5308 0.1163 0.1502 0.059 Uiso calc R 1 . .
H H1B 0.5598 0.0636 0.1105 0.059 Uiso calc R 1 . .
C C2 0.2256(4) 0.0786(2) 0.12548(5) 0.0525(5) Uani d . 1 . .
H H2A 0.2163 -0.0171 0.1330 0.063 Uiso calc R 1 . .
H H2B 0.1391 0.1337 0.1425 0.063 Uiso calc R 1 . .
C C3 0.1252(4) 0.0935(2) 0.08821(5) 0.0489(4) Uani d . 1 . .
H H3 -0.0358 0.0680 0.0887 0.059 Uiso calc R 1 . .
O O3A 0.2516(3) -0.00496(14) 0.06584(4) 0.0515(3) Uani d . 1 . .
C C3A 0.1608(4) -0.0463(2) 0.03472(5) 0.0527(5) Uani d . 1 . .
O O3B -0.0239(3) -0.0109(2) 0.02454(4) 0.0742(5) Uani d . 1 . .
C C3B 0.3192(5) -0.1385(2) 0.01506(6) 0.0689(7) Uani d . 1 . .
H H3B1 0.3134 -0.2292 0.0254 0.103 Uiso calc R 1 . .
H H3B2 0.4708 -0.1029 0.0169 0.103 Uiso calc R 1 . .
H H3B3 0.2758 -0.1432 -0.0099 0.103 Uiso calc R 1 . .
C C4 0.1503(3) 0.2403(2) 0.07486(5) 0.0462(4) Uani d . 1 . .
H H4A 0.0467 0.2979 0.0886 0.055 Uiso calc R 1 . .
H H4B 0.1014 0.2431 0.0498 0.055 Uiso calc R 1 . .
C C5 0.3888(3) 0.30562(18) 0.07705(4) 0.0402(4) Uani d . 1 . .
C C5A 0.5356(3) 0.2532(2) 0.04534(4) 0.0476(4) Uani d . 1 . .
H H5A1 0.4563 0.2678 0.0230 0.071 Uiso calc R 1 . .
H H5A2 0.5650 0.1565 0.0484 0.071 Uiso calc R 1 . .
H H5A3 0.6767 0.3026 0.0449 0.071 Uiso calc R 1 . .
C C6 0.3567(4) 0.4633(2) 0.07496(4) 0.0443(4) Uani d . 1 . .
H H6 0.2593 0.4887 0.0954 0.053 Uiso calc R 1 . .
O O6 0.2385(3) 0.50490(16) 0.04296(3) 0.0568(4) Uani d . 1 . .
H H6A 0.3248 0.5008 0.0256 0.085 Uiso calc R 1 . .
C C7 0.5771(4) 0.5393(2) 0.08019(5) 0.0499(5) Uani d . 1 . .
H H7A 0.5502 0.6377 0.0780 0.060 Uiso calc R 1 . .
H H7B 0.6828 0.5126 0.0614 0.060 Uiso calc R 1 . .
C C8 0.6829(3) 0.50866(19) 0.11734(4) 0.0417(4) Uani d . 1 . .
H H8 0.8477 0.5173 0.1146 0.050 Uiso calc R 1 . .
C C9 0.6366(3) 0.36341(18) 0.13065(4) 0.0409(4) Uani d . 1 . .
C C10 0.5061(3) 0.27213(18) 0.11307(4) 0.0412(4) Uani d . 1 . .
C C11 0.7514(4) 0.3358(2) 0.16667(5) 0.0503(5) Uani d . 1 . .
H H11A 0.9147 0.3379 0.1634 0.060 Uiso calc R 1 . .
H H11B 0.7102 0.2442 0.1749 0.060 Uiso calc R 1 . .
C C12 0.6851(4) 0.44162(18) 0.19574(5) 0.0453(4) Uani d . 1 . .
H H12A 0.5245 0.4332 0.2011 0.054 Uiso calc R 1 . .
H H12B 0.7690 0.4230 0.2178 0.054 Uiso calc R 1 . .
C C13 0.7360(3) 0.58741(19) 0.18293(4) 0.0397(4) Uani d . 1 . .
C C14 0.6117(3) 0.61062(17) 0.14663(4) 0.0384(3) Uani d . 1 . .
H H14 0.4508 0.5924 0.1514 0.046 Uiso calc R 1 . .
C C15 0.6307(5) 0.7650(2) 0.14027(5) 0.0604(6) Uani d . 1 . .
H H15A 0.5101 0.7974 0.1246 0.073 Uiso calc R 1 . .
H H15B 0.7760 0.7883 0.1295 0.073 Uiso calc R 1 . .
C C16 0.6084(6) 0.8276(2) 0.17831(6) 0.0710(7) Uani d . 1 . .
H H16A 0.4628 0.8732 0.1809 0.085 Uiso calc R 1 . .
H H16B 0.7277 0.8947 0.1825 0.085 Uiso calc R 1 . .
C C17 0.6286(4) 0.7076(2) 0.20541(5) 0.0492(4) Uani d . 1 . .
H H17 0.4743 0.6795 0.2120 0.059 Uiso calc R 1 . .
C C18 0.9926(4) 0.6111(3) 0.18014(7) 0.0648(6) Uani d . 1 . .
H H18A 1.0619 0.5940 0.2032 0.097 Uiso calc R 1 . .
H H18B 1.0211 0.7048 0.1730 0.097 Uiso calc R 1 . .
H H18C 1.0555 0.5495 0.1625 0.097 Uiso calc R 1 . .
C C20 0.7519(5) 0.7448(3) 0.23992(6) 0.0668(6) Uani d . 1 . .
O O20 0.8547(6) 0.8505(2) 0.24285(6) 0.1158(10) Uani d . 1 . .
C C21 0.7429(7) 0.6458(3) 0.27057(6) 0.0921(11) Uani d . 1 . .
H H21A 0.8692 0.5834 0.2690 0.138 Uiso calc R 1 . .
H H21B 0.6037 0.5944 0.2695 0.138 Uiso calc R 1 . .
H H21C 0.7501 0.6955 0.2930 0.138 Uiso calc R 1 . .

loop_
_atom_site_aniso_label
_atom_site_aniso_U_11
_atom_site_aniso_U_22
_atom_site_aniso_U_33
_atom_site_aniso_U_12
_atom_site_aniso_U_13
_atom_site_aniso_U_23
C1 0.0626(12) 0.0410(9) 0.0433(8) 0.0061(9) -0.0129(9) -0.0002(8)
C2 0.0628(12) 0.0486(10) 0.0462(9) 0.0035(10) 0.0044(9) 0.0007(8)
C3 0.0395(9) 0.0570(11) 0.0502(9) 0.0048(9) -0.0001(8) -0.0065(8)
O3A 0.0494(7) 0.0536(7) 0.0516(7) 0.0060(7) -0.0065(6) -0.0118(6)
C3A 0.0621(13) 0.0501(10) 0.0457(9) -0.0041(10) -0.0046(9) -0.0001(8)
O3B 0.0676(11) 0.0944(13) 0.0605(9) 0.0082(11) -0.0198(8) -0.0072(9)
C3B 0.0915(19) 0.0569(12) 0.0583(11) 0.0061(13) -0.0018(13) -0.0095(10)
C4 0.0378(9) 0.0558(10) 0.0450(8) 0.0128(9) -0.0026(8) -0.0034(8)
C5 0.0416(9) 0.0471(9) 0.0318(7) 0.0124(8) -0.0028(7) -0.0031(7)
C5A 0.0426(10) 0.0597(11) 0.0406(8) 0.0121(9) 0.0005(7) -0.0080(8)
C6 0.0528(11) 0.0494(9) 0.0308(7) 0.0165(9) -0.0023(8) 0.0037(7)
O6 0.0662(9) 0.0660(9) 0.0383(6) 0.0236(9) -0.0079(6) 0.0083(6)
C7 0.0660(13) 0.0475(9) 0.0362(8) 0.0050(10) 0.0003(8) 0.0054(7)
C8 0.0429(9) 0.0447(9) 0.0377(7) 0.0037(8) 0.0006(7) 0.0004(7)
C9 0.0457(9) 0.0413(8) 0.0356(7) 0.0127(8) -0.0053(7) -0.0002(6)
C10 0.0473(10) 0.0411(8) 0.0351(7) 0.0107(8) -0.0047(7) -0.0005(7)
C11 0.0616(12) 0.0435(9) 0.0458(9) 0.0106(10) -0.0189(9) -0.0019(8)
C12 0.0552(11) 0.0440(9) 0.0366(7) 0.0028(9) -0.0109(8) 0.0012(7)
C13 0.0336(8) 0.0443(9) 0.0412(8) -0.0011(8) -0.0046(7) -0.0032(7)
C14 0.0388(9) 0.0379(8) 0.0385(7) 0.0026(8) -0.0014(7) 0.0001(7)
C15 0.0906(17) 0.0416(9) 0.0492(10) 0.0010(12) -0.0061(11) 0.0034(8)
C16 0.110(2) 0.0468(11) 0.0559(11) 0.0095(14) -0.0147(14) -0.0062(9)
C17 0.0550(11) 0.0472(10) 0.0454(9) 0.0023(10) -0.0052(8) -0.0077(8)
C18 0.0389(10) 0.0845(17) 0.0709(13) -0.0071(12) -0.0037(10) -0.0076(13)
C20 0.0866(17) 0.0616(12) 0.0522(11) -0.0017(14) -0.0102(12) -0.0142(10)
O20 0.163(3) 0.0923(14) 0.0918(14) -0.0498(18) -0.0469(15) -0.0115(12)
C21 0.145(3) 0.0878(19) 0.0437(11) 0.007(2) -0.0139(16) -0.0065(11)

loop_
_atom_type_symbol
_atom_type_description
_atom_type_scat_dispersion_real
_atom_type_scat_dispersion_imag
_atom_type_scat_source
C C 0.0033 0.0016 'International Tables Vol C Tables 4.2.6.8 and 6.1.1.4'
H H 0.0000 0.0000 'International Tables Vol C Tables 4.2.6.8 and 6.1.1.4'
O O 0.0106 0.0060 'International Tables Vol C Tables 4.2.6.8 and 6.1.1.4'

loop_
_geom_angle_atom_site_label_1
_geom_angle_atom_site_label_2
_geom_angle_atom_site_label_3
_geom_angle_site_symmetry_1
_geom_angle_site_symmetry_3
_geom_angle
_geom_angle_publ_flag
C10 C1 C2 . . 113.60(17) ?
C10 C1 H1A . . 108.8 ?
C2 C1 H1A . . 108.8 ?
C10 C1 H1B . . 108.8 ?
C2 C1 H1B . . 108.8 ?
H1A C1 H1B . . 107.7 ?
C3 C2 C1 . . 110.77(17) ?
C3 C2 H2A . . 109.5 ?
C1 C2 H2A . . 109.5 ?
C3 C2 H2B . . 109.5 ?
C1 C2 H2B . . 109.5 ?
H2A C2 H2B . . 108.1 ?
O3A C3 C2 . . 104.73(16) ?
O3A C3 C4 . . 112.22(16) ?
C2 C3 C4 . . 110.54(17) ?
O3A C3 H3 . . 109.8 ?
C2 C3 H3 . . 109.8 ?
C4 C3 H3 . . 109.8 ?
C3A O3A C3 . . 118.69(17) ?
O3B C3A O3A . . 123.3(2) ?
O3B C3A C3B . . 126.0(2) ?
O3A C3A C3B . . 110.7(2) ?
C3A C3B H3B1 . . 109.5 ?
C3A C3B H3B2 . . 109.5 ?
H3B1 C3B H3B2 . . 109.5 ?
C3A C3B H3B3 . . 109.5 ?
H3B1 C3B H3B3 . . 109.5 ?
H3B2 C3B H3B3 . . 109.5 ?
C3 C4 C5 . . 117.24(16) ?
C3 C4 H4A . . 108.0 ?
C5 C4 H4A . . 108.0 ?
C3 C4 H4B . . 108.0 ?
C5 C4 H4B . . 108.0 ?
H4A C4 H4B . . 107.2 ?
C10 C5 C6 . . 107.94(14) ?
C10 C5 C4 . . 111.61(15) ?
C6 C5 C4 . . 107.01(15) ?
C10 C5 C5A . . 109.75(14) ?
C6 C5 C5A . . 110.92(16) ?
C4 C5 C5A . . 109.58(14) ?
C5 C5A H5A1 . . 109.5 ?
C5 C5A H5A2 . . 109.5 ?
H5A1 C5A H5A2 . . 109.5 ?
C5 C5A H5A3 . . 109.5 ?
H5A1 C5A H5A3 . . 109.5 ?
H5A2 C5A H5A3 . . 109.5 ?
O6 C6 C7 . . 112.78(16) ?
O6 C6 C5 . . 112.36(15) ?
C7 C6 C5 . . 111.91(16) ?
O6 C6 H6 . . 106.4 ?
C7 C6 H6 . . 106.4 ?
C5 C6 H6 . . 106.4 ?
C6 O6 H6A . . 109.5 ?
C6 C7 C8 . . 111.68(15) ?
C6 C7 H7A . . 109.3 ?
C8 C7 H7A . . 109.3 ?
C6 C7 H7B . . 109.3 ?
C8 C7 H7B . . 109.3 ?
H7A C7 H7B . . 107.9 ?
C9 C8 C14 . . 108.75(14) ?
C9 C8 C7 . . 113.39(16) ?
C14 C8 C7 . . 113.47(15) ?
C9 C8 H8 . . 106.9 ?
C14 C8 H8 . . 106.9 ?
C7 C8 H8 . . 106.9 ?
C10 C9 C8 . . 123.94(15) ?
C10 C9 C11 . . 124.41(17) ?
C8 C9 C11 . . 111.64(16) ?
C9 C10 C1 . . 123.06(15) ?
C9 C10 C5 . . 122.66(16) ?
C1 C10 C5 . . 114.20(16) ?
C9 C11 C12 . . 112.56(15) ?
C9 C11 H11A . . 109.1 ?
C12 C11 H11A . . 109.1 ?
C9 C11 H11B . . 109.1 ?
C12 C11 H11B . . 109.1 ?
H11A C11 H11B . . 107.8 ?
C13 C12 C11 . . 110.63(15) ?
C13 C12 H12A . . 109.5 ?
C11 C12 H12A . . 109.5 ?
C13 C12 H12B . . 109.5 ?
C11 C12 H12B . . 109.5 ?
H12A C12 H12B . . 108.1 ?
C12 C13 C18 . . 110.81(19) ?
C12 C13 C14 . . 108.20(14) ?
C18 C13 C14 . . 112.74(17) ?
C12 C13 C17 . . 116.53(16) ?
C18 C13 C17 . . 108.85(18) ?
C14 C13 C17 . . 99.30(14) ?
C15 C14 C8 . . 120.53(16) ?
C15 C14 C13 . . 104.06(15) ?
C8 C14 C13 . . 113.12(14) ?
C15 C14 H14 . . 106.0 ?
C8 C14 H14 . . 106.0 ?
C13 C14 H14 . . 106.0 ?
C14 C15 C16 . . 103.91(16) ?
C14 C15 H15A . . 111.0 ?
C16 C15 H15A . . 111.0 ?
C14 C15 H15B . . 111.0 ?
C16 C15 H15B . . 111.0 ?
H15A C15 H15B . . 109.0 ?
C15 C16 C17 . . 106.95(17) ?
C15 C16 H16A . . 110.3 ?
C17 C16 H16A . . 110.3 ?
C15 C16 H16B . . 110.3 ?
C17 C16 H16B . . 110.3 ?
H16A C16 H16B . . 108.6 ?
C20 C17 C16 . . 114.02(18) ?
C20 C17 C13 . . 115.56(18) ?
C16 C17 C13 . . 104.32(16) ?
C20 C17 H17 . . 107.5 ?
C16 C17 H17 . . 107.5 ?
C13 C17 H17 . . 107.5 ?
C13 C18 H18A . . 109.5 ?
C13 C18 H18B . . 109.5 ?
H18A C18 H18B . . 109.5 ?
C13 C18 H18C . . 109.5 ?
H18A C18 H18C . . 109.5 ?
H18B C18 H18C . . 109.5 ?
O20 C20 C21 . . 120.2(2) ?
O20 C20 C17 . . 121.6(2) ?
C21 C20 C17 . . 118.3(2) ?
C20 C21 H21A . . 109.5 ?
C20 C21 H21B . . 109.5 ?
H21A C21 H21B . . 109.5 ?
C20 C21 H21C . . 109.5 ?
H21A C21 H21C . . 109.5 ?
H21B C21 H21C . . 109.5 ?

loop_
_geom_bond_atom_site_label_1
_geom_bond_atom_site_label_2
_geom_bond_site_symmetry_2
_geom_bond_distance
_geom_bond_publ_flag
C1 C10 . 1.517(3) ?
C1 C2 . 1.520(3) ?
C1 H1A . 0.9700 ?
C1 H1B . 0.9700 ?
C2 C3 . 1.507(3) ?
C2 H2A . 0.9700 ?
C2 H2B . 0.9700 ?
C3 O3A . 1.467(2) ?
C3 C4 . 1.513(3) ?
C3 H3 . 0.9800 ?
O3A C3A . 1.331(2) ?
C3A O3B . 1.201(3) yes
C3A C3B . 1.483(3) ?
C3B H3B1 . 0.9600 ?
C3B H3B2 . 0.9600 ?
C3B H3B3 . 0.9600 ?
C4 C5 . 1.543(3) ?
C4 H4A . 0.9700 ?
C4 H4B . 0.9700 ?
C5 C10 . 1.536(2) ?
C5 C6 . 1.542(3) ?
C5 C5A . 1.543(2) ?
C5A H5A1 . 0.9600 ?
C5A H5A2 . 0.9600 ?
C5A H5A3 . 0.9600 ?
C6 O6 . 1.432(2) yes
C6 C7 . 1.506(3) ?
C6 H6 . 0.9800 ?
O6 H6A . 0.8200 ?
C7 C8 . 1.538(2) ?
C7 H7A . 0.9700 ?
C7 H7B . 0.9700 ?
C8 C9 . 1.516(3) ?
C8 C14 . 1.525(2) ?
C8 H8 . 0.9800 ?
C9 C10 . 1.341(3) ?
C9 C11 . 1.518(2) ?
C11 C12 . 1.536(3) ?
C11 H11A . 0.9700 ?
C11 H11B . 0.9700 ?
C12 C13 . 1.520(3) ?
C12 H12A . 0.9700 ?
C12 H12B . 0.9700 ?
C13 C18 . 1.532(3) ?
C13 C14 . 1.546(2) ?
C13 C17 . 1.565(3) ?
C14 C15 . 1.519(3) ?
C14 H14 . 0.9800 ?
C15 C16 . 1.538(3) ?
C15 H15A . 0.9700 ?
C15 H15B . 0.9700 ?
C16 C17 . 1.540(3) ?
C16 H16A . 0.9700 ?
C16 H16B . 0.9700 ?
C17 C20 . 1.513(3) ?
C17 H17 . 0.9800 ?
C18 H18A . 0.9600 ?
C18 H18B . 0.9600 ?
C18 H18C . 0.9600 ?
C20 O20 . 1.195(3) ?
C20 C21 . 1.487(4) yes
C21 H21A . 0.9600 ?
C21 H21B . 0.9600 ?
C21 H21C . 0.9600 ?

loop_
_geom_hbond_atom_site_label_D
_geom_hbond_atom_site_label_H
_geom_hbond_atom_site_label_A
_geom_hbond_site_symmetry_A
_geom_hbond_distance_DH
_geom_hbond_distance_HA
_geom_hbond_distance_DA
_geom_hbond_angle_DHA
O6 H6A O3B 3 0.82 2.06 2.863(2) 166
C5A H5A2 O3A . 0.96 2.50 3.104(3) 121
C16 H16B O20 . 0.97 2.39 2.803(3) 105

loop_
_geom_torsion_atom_site_label_1
_geom_torsion_atom_site_label_2
_geom_torsion_atom_site_label_3
_geom_torsion_atom_site_label_4
_geom_torsion_site_symmetry_1
_geom_torsion_site_symmetry_2
_geom_torsion_site_symmetry_3
_geom_torsion_site_symmetry_4
_geom_torsion
_geom_torsion_publ_flag
C10 C1 C2 C3 . . . . 57.1(2) ?
C1 C2 C3 O3A . . . . 65.3(2) ?
C1 C2 C3 C4 . . . . -55.8(2) ?
C2 C3 O3A C3A . . . . 160.07(17) ?
C4 C3 O3A C3A . . . . -80.0(2) ?
C3 O3A C3A O3B . . . . -2.8(3) ?
C3 O3A C3A C3B . . . . 176.56(18) ?
O3A C3 C4 C5 . . . . -65.7(2) ?
C2 C3 C4 C5 . . . . 50.8(2) ?
C3 C4 C5 C10 . . . . -42.8(2) ?
C3 C4 C5 C6 . . . . -160.68(15) ?
C3 C4 C5 C5A . . . . 78.98(19) ?
C10 C5 C6 O6 . . . . -177.28(15) ?
C4 C5 C6 O6 . . . . -57.0(2) ?
C5A C5 C6 O6 . . . . 62.5(2) ?
C10 C5 C6 C7 . . . . 54.64(19) ?
C4 C5 C6 C7 . . . . 174.89(14) ?
C5A C5 C6 C7 . . . . -65.63(18) ?
O6 C6 C7 C8 . . . . 171.59(15) ?
C5 C6 C7 C8 . . . . -60.55(19) ?
C6 C7 C8 C9 . . . . 33.1(2) ?
C6 C7 C8 C14 . . . . -91.64(19) ?
C14 C8 C9 C10 . . . . 123.64(19) ?
C7 C8 C9 C10 . . . . -3.6(3) ?
C14 C8 C9 C11 . . . . -54.9(2) ?
C7 C8 C9 C11 . . . . 177.84(16) ?
C8 C9 C10 C1 . . . . 176.61(18) ?
C11 C9 C10 C1 . . . . -5.0(3) ?
C8 C9 C10 C5 . . . . 0.2(3) ?
C11 C9 C10 C5 . . . . 178.57(18) ?
C2 C1 C10 C9 . . . . 133.5(2) ?
C2 C1 C10 C5 . . . . -49.8(2) ?
C6 C5 C10 C9 . . . . -25.0(2) ?
C4 C5 C10 C9 . . . . -142.35(18) ?
C5A C5 C10 C9 . . . . 96.0(2) ?
C6 C5 C10 C1 . . . . 158.26(17) ?
C4 C5 C10 C1 . . . . 40.9(2) ?
C5A C5 C10 C1 . . . . -80.7(2) ?
C10 C9 C11 C12 . . . . -123.2(2) ?
C8 C9 C11 C12 . . . . 55.3(2) ?
C9 C11 C12 C13 . . . . -55.9(2) ?
C11 C12 C13 C18 . . . . -68.3(2) ?
C11 C12 C13 C14 . . . . 55.7(2) ?
C11 C12 C13 C17 . . . . 166.49(17) ?
C9 C8 C14 C15 . . . . -177.80(19) ?
C7 C8 C14 C15 . . . . -50.6(3) ?
C9 C8 C14 C13 . . . . 58.2(2) ?
C7 C8 C14 C13 . . . . -174.57(15) ?
C12 C13 C14 C15 . . . . 168.39(18) ?
C18 C13 C14 C15 . . . . -68.7(2) ?
C17 C13 C14 C15 . . . . 46.4(2) ?
C12 C13 C14 C8 . . . . -59.0(2) ?
C18 C13 C14 C8 . . . . 63.9(2) ?
C17 C13 C14 C8 . . . . 178.92(16) ?
C8 C14 C15 C16 . . . . -164.8(2) ?
C13 C14 C15 C16 . . . . -36.6(3) ?
C14 C15 C16 C17 . . . . 11.7(3) ?
C15 C16 C17 C20 . . . . 144.0(2) ?
C15 C16 C17 C13 . . . . 17.0(3) ?
C12 C13 C17 C20 . . . . 80.0(2) ?
C18 C13 C17 C20 . . . . -46.1(2) ?
C14 C13 C17 C20 . . . . -164.15(18) ?
C12 C13 C17 C16 . . . . -153.96(19) ?
C18 C13 C17 C16 . . . . 79.9(2) ?
C14 C13 C17 C16 . . . . -38.1(2) ?
C16 C17 C20 O20 . . . . -11.5(4) ?
C13 C17 C20 O20 . . . . 109.4(3) ?
C16 C17 C20 C21 . . . . 168.6(3) ?
C13 C17 C20 C21 . . . . -70.5(3) yes
C5A C5 C13 C18 . . . . -0.9(2) yes
C1 C10 C9 C11 . . . . -5.0(3) ?

loop_
_cod_related_entry_id
_cod_related_entry_database
_cod_related_entry_code
1 ChemSpider 24726413
